data_2238312
loop_
_publ_author_name
'Sweidan, Kamal'
'Haddad, Salim F.'
'AlDamen, Murad A.'
'Al-Sheikhb, Ahmed'

_publ_section_title
;
 4-Chlorobutyl
 7-chloro-1-cyclopropyl-4-(1,3-diethyl-4,6-dioxo-2-sulfanylidene-1,3-diazinan-5-ylidene)-6-fluoro-1,4-dihydroquinoline-3-carboxylate
;
_journal_coeditor_code BH2478
_journal_issue 8
_journal_name_full 'Acta Crystallographica Section E'
_journal_page_first o1191
_journal_paper_doi 10.1107/S1600536813016024
_journal_volume 69
_journal_year 2013
_chemical_formula_iupac 'C25 H26 Cl2 F N3 O4 S'
_chemical_formula_moiety 'C25 H26 Cl2 F N3 O4 S'
_chemical_formula_sum 'C25 H26 Cl2 F N3 O4 S'
_chemical_formula_weight 554.45
_chemical_name_systematic
;4-Chlorobutyl
7-chloro-1-cyclopropyl-4-(1,3-diethyl-4,6-dioxo-2-sulfanylidene-1,3-diazinan-5-ylidene)-6-fluoro-1,4-dihydroquinoline-3-carboxylate
;
_space_group_IT_number 15
_symmetry_cell_setting monoclinic
_symmetry_space_group_name_Hall '-C 2yc'
_symmetry_space_group_name_H-M 'C 1 2/c 1'
_atom_sites_solution_hydrogens geom
_atom_sites_solution_primary direct
_atom_sites_solution_secondary difmap
_audit_creation_method SHELXL97
_cell_angle_alpha 90.00
_cell_angle_beta 107.345(8)
_cell_angle_gamma 90.00
_cell_formula_units_Z 8
_cell_length_a 24.3035(15)
_cell_length_b 13.8310(8)
_cell_length_c 16.4507(16)
_cell_measurement_reflns_used 2598
_cell_measurement_temperature 293(2)
_cell_measurement_theta_max 29.0219
_cell_measurement_theta_min 2.8774
_cell_volume 5278.3(7)
_computing_cell_refinement 'CrysAlis PRO (Agilent, 2011)'
_computing_data_collection 'CrysAlis PRO (Agilent, 2011)'
_computing_data_reduction 'CrysAlis PRO (Agilent, 2011)'
_computing_molecular_graphics 'ORTEPIII (Burnett & Johnson, 1996)'
_computing_publication_material 'SHELXL97 (Sheldrick, 2008)'
_computing_structure_refinement 'SHELXL97 (Sheldrick, 2008)'
_computing_structure_solution 'SHELXS97 (Sheldrick, 2008)'
_diffrn_ambient_temperature 293(2)
_diffrn_detector_area_resol_mean 16.0534
_diffrn_measured_fraction_theta_full 0.999
_diffrn_measured_fraction_theta_max 0.999
_diffrn_measurement_device_type 'Agilent Xcalibur Eos'
_diffrn_measurement_method '\w scans'
_diffrn_radiation_monochromator graphite
_diffrn_radiation_source 'Enhance (Mo) X-ray Source'
_diffrn_radiation_type MoK\a
_diffrn_radiation_wavelength 0.71070
_diffrn_reflns_av_R_equivalents 0.0467
_diffrn_reflns_av_sigmaI/netI 0.0741
_diffrn_reflns_limit_h_max 22
_diffrn_reflns_limit_h_min -28
_diffrn_reflns_limit_k_max 16
_diffrn_reflns_limit_k_min -16
_diffrn_reflns_limit_l_max 18
_diffrn_reflns_limit_l_min -19
_diffrn_reflns_number 12511
_diffrn_reflns_theta_full 25.03
_diffrn_reflns_theta_max 25.03
_diffrn_reflns_theta_min 2.88
_diffrn_standards_decay_% 0.0
_exptl_absorpt_coefficient_mu 0.369
_exptl_absorpt_correction_T_max 1.00000
_exptl_absorpt_correction_T_min 0.60551
_exptl_absorpt_correction_type multi-scan
_exptl_absorpt_process_details '(CrysAlis PRO; Agilent, 2011)'
_exptl_crystal_colour orange
_exptl_crystal_density_diffrn 1.395
_exptl_crystal_density_method 'not measured'
_exptl_crystal_description parallelpiped
_exptl_crystal_F_000 2304
_exptl_crystal_size_max 0.30
_exptl_crystal_size_mid 0.15
_exptl_crystal_size_min 0.06
_refine_diff_density_max 0.579
_refine_diff_density_min -0.400
_refine_ls_extinction_method none
_refine_ls_goodness_of_fit_ref 1.022
_refine_ls_hydrogen_treatment constr
_refine_ls_matrix_type full
_refine_ls_number_constraints 0
_refine_ls_number_parameters 325
_refine_ls_number_reflns 4664
_refine_ls_number_restraints 0
_refine_ls_restrained_S_all 1.022
_refine_ls_R_factor_all 0.1461
_refine_ls_R_factor_gt 0.0776
_refine_ls_shift/su_max 0.000
_refine_ls_shift/su_mean 0.000
_refine_ls_structure_factor_coef Fsqd
_refine_ls_weighting_details 'calc w=1/[\s^2^(Fo^2^)+(0.1011P)^2^+5.5588P] where P=(Fo^2^+2Fc^2^)/3'
_refine_ls_weighting_scheme calc
_refine_ls_wR_factor_gt 0.1847
_refine_ls_wR_factor_ref 0.2303
_reflns_number_gt 2477
_reflns_number_total 4664
_reflns_threshold_expression I>2\s(I)
_cod_data_source_file bh2478.cif
_cod_data_source_block I
_cod_original_sg_symbol_H-M 'C 2/c'
_cod_database_code 2238312
_cod_database_fobs_code 2238312

loop_
_symmetry_equiv_pos_as_xyz
'x, y, z'
'-x, y, -z+1/2'
'x+1/2, y+1/2, z'
'-x+1/2, y+1/2, -z+1/2'
'-x, -y, -z'
'x, -y, z-1/2'
'-x+1/2, -y+1/2, -z'
'x+1/2, -y+1/2, z-1/2'

loop_
_atom_site_type_symbol
_atom_site_label
_atom_site_fract_x
_atom_site_fract_y
_atom_site_fract_z
_atom_site_U_iso_or_equiv
_atom_site_adp_type
_atom_site_calc_flag
_atom_site_refinement_flags
_atom_site_occupancy
_atom_site_symmetry_multiplicity
S S1 0.24101(6) 0.17120(14) 0.14821(12) 0.0943(6) Uani d . 1 1
Cl Cl1 -0.19348(8) 0.14374(13) 0.09519(18) 0.1377(10) Uani d . 1 1
Cl Cl2 0.08427(9) 1.00624(14) 0.18342(15) 0.1267(8) Uani d . 1 1
F F1 -0.07857(15) 0.0682(2) 0.1166(3) 0.1128(14) Uani d . 1 1
O O1 0.03572(14) 0.2291(3) 0.0014(2) 0.0712(11) Uani d . 1 1
O O2 0.12679(13) 0.4217(2) 0.2354(2) 0.0586(9) Uani d . 1 1
O O3 0.08993(13) 0.5366(2) 0.0784(2) 0.0578(9) Uani d . 1 1
O O4 0.06525(13) 0.6089(2) 0.1858(2) 0.0612(10) Uani d . 1 1
N N1 -0.08816(13) 0.4624(2) 0.1034(2) 0.0369(8) Uani d . 1 1
N N2 0.12960(16) 0.2031(3) 0.0780(2) 0.0483(10) Uani d . 1 1
N N3 0.17566(15) 0.3066(3) 0.1881(2) 0.0531(11) Uani d . 1 1
C C1 -0.08558(17) 0.3631(3) 0.1035(3) 0.0405(10) Uani d . 1 1
C C2 -0.03227(17) 0.3163(3) 0.1127(3) 0.0390(10) Uani d . 1 1
C C3 0.01920(16) 0.3715(3) 0.1196(2) 0.0374(10) Uani d . 1 1
C C4 0.01378(17) 0.4713(3) 0.1244(3) 0.0377(10) Uani d . 1 1
C C5 -0.03978(18) 0.5125(3) 0.1162(3) 0.0401(10) Uani d . 1 1
H H5A -0.0418 0.5794 0.1200 0.048 Uiso calc R 1 1
C C6 -0.1360(2) 0.3092(3) 0.0963(3) 0.0552(13) Uani d . 1 1
H H6A -0.1710 0.3405 0.0887 0.066 Uiso calc R 1 1
C C7 -0.1331(2) 0.2110(4) 0.1008(4) 0.0736(17) Uani d . 1 1
C C8 -0.0802(2) 0.1650(4) 0.1120(4) 0.0724(17) Uani d . 1 1
C C9 -0.0314(2) 0.2151(3) 0.1193(3) 0.0582(14) Uani d . 1 1
H H9A 0.0033 0.1821 0.1287 0.070 Uiso calc R 1 1
C C10 0.07331(17) 0.3246(3) 0.1239(3) 0.0401(10) Uani d . 1 1
C C11 0.07575(18) 0.2519(3) 0.0643(3) 0.0462(11) Uani d . 1 1
C C12 0.1791(2) 0.2288(4) 0.1375(3) 0.0516(12) Uani d . 1 1
C C13 0.12424(17) 0.3552(3) 0.1849(3) 0.0434(11) Uani d . 1 1
C C14 0.1290(2) 0.1194(4) 0.0207(4) 0.0677(15) Uani d . 1 1
H H14A 0.1561 0.0711 0.0517 0.081 Uiso calc R 1 1
H H14B 0.0909 0.0905 0.0041 0.081 Uiso calc R 1 1
C C15 0.1443(3) 0.1470(4) -0.0569(4) 0.092(2) Uani d . 1 1
H H15A 0.1433 0.0907 -0.0915 0.138 Uiso calc R 1 1
H H15B 0.1823 0.1743 -0.0409 0.138 Uiso calc R 1 1
H H15C 0.1171 0.1938 -0.0886 0.138 Uiso calc R 1 1
C C16 0.2289(2) 0.3434(5) 0.2500(4) 0.0736(17) Uani d . 1 1
H H16A 0.2564 0.2910 0.2675 0.088 Uiso calc R 1 1
H H16B 0.2200 0.3671 0.3001 0.088 Uiso calc R 1 1
C C17 0.2549(3) 0.4222(6) 0.2130(5) 0.107(2) Uani d . 1 1
H H17A 0.2893 0.4446 0.2545 0.161 Uiso calc R 1 1
H H17B 0.2279 0.4746 0.1965 0.161 Uiso calc R 1 1
H H17C 0.2643 0.3985 0.1639 0.161 Uiso calc R 1 1
C C18 -0.14249(17) 0.5130(3) 0.0928(3) 0.0437(11) Uani d . 1 1
H H18A -0.1549 0.5188 0.1441 0.052 Uiso calc R 1 1
C C19 -0.1571(2) 0.5954(4) 0.0329(3) 0.0594(14) Uani d . 1 1
H H19A -0.1768 0.6502 0.0484 0.071 Uiso calc R 1 1
H H19B -0.1302 0.6116 0.0016 0.071 Uiso calc R 1 1
C C20 -0.1889(2) 0.5045(4) 0.0120(3) 0.0610(14) Uani d . 1 1
H H20A -0.1817 0.4647 -0.0324 0.073 Uiso calc R 1 1
H H20B -0.2283 0.5032 0.0144 0.073 Uiso calc R 1 1
C C21 0.06135(18) 0.5399(3) 0.1271(3) 0.0455(11) Uani d . 1 1
C C22 0.1124(3) 0.6771(5) 0.1981(5) 0.094(2) Uani d . 1 1
H H22A 0.1302 0.6866 0.2587 0.113 Uiso calc R 1 1
H H22B 0.1412 0.6496 0.1749 0.113 Uiso calc R 1 1
C C23 0.0952(3) 0.7671(6) 0.1597(6) 0.130(3) Uani d . 1 1
H H23A 0.0825 0.7578 0.0985 0.156 Uiso calc R 1 1
H H23B 0.1288 0.8087 0.1728 0.156 Uiso calc R 1 1
C C24 0.0490(3) 0.8188(5) 0.1840(6) 0.112(2) Uani d . 1 1
H H24A 0.0610 0.8283 0.2452 0.134 Uiso calc R 1 1
H H24B 0.0146 0.7789 0.1694 0.134 Uiso calc R 1 1
C C25 0.0342(4) 0.9178(6) 0.1395(6) 0.145(4) Uani d . 1 1
H H25A -0.0032 0.9385 0.1429 0.174 Uiso calc R 1 1
H H25B 0.0314 0.9106 0.0798 0.174 Uiso calc R 1 1

loop_
_atom_site_aniso_label
_atom_site_aniso_U_11
_atom_site_aniso_U_22
_atom_site_aniso_U_33
_atom_site_aniso_U_12
_atom_site_aniso_U_13
_atom_site_aniso_U_23
S1 0.0580(9) 0.1077(14) 0.1167(15) 0.0380(9) 0.0255(9) -0.0067(10)
Cl1 0.0780(11) 0.0645(11) 0.284(3) -0.0280(9) 0.0751(15) -0.0082(14)
Cl2 0.1264(17) 0.0849(14) 0.161(2) -0.0058(12) 0.0313(15) 0.0051(12)
F1 0.094(3) 0.0357(18) 0.222(5) -0.0059(17) 0.067(3) 0.003(2)
O1 0.052(2) 0.082(3) 0.072(3) 0.0024(19) 0.0056(19) -0.036(2)
O2 0.0491(19) 0.075(2) 0.043(2) 0.0087(17) 0.0004(16) -0.0185(17)
O3 0.0477(18) 0.070(2) 0.060(2) -0.0072(17) 0.0225(17) -0.0007(17)
O4 0.0503(19) 0.046(2) 0.090(3) -0.0131(16) 0.0254(19) -0.0231(18)
N1 0.0313(18) 0.036(2) 0.045(2) 0.0007(16) 0.0143(16) -0.0002(16)
N2 0.048(2) 0.042(2) 0.061(3) 0.0062(18) 0.027(2) -0.0024(18)
N3 0.035(2) 0.073(3) 0.047(2) 0.0094(19) 0.0070(18) -0.008(2)
C1 0.038(2) 0.039(3) 0.046(3) -0.003(2) 0.017(2) -0.002(2)
C2 0.038(2) 0.037(2) 0.043(3) 0.003(2) 0.012(2) -0.0028(19)
C3 0.035(2) 0.042(3) 0.035(2) 0.001(2) 0.0089(19) -0.0015(18)
C4 0.036(2) 0.040(3) 0.038(3) -0.001(2) 0.0111(19) -0.0021(18)
C5 0.043(2) 0.037(2) 0.042(3) -0.002(2) 0.015(2) -0.0022(19)
C6 0.042(3) 0.046(3) 0.080(4) -0.003(2) 0.022(3) -0.003(2)
C7 0.057(3) 0.051(3) 0.120(5) -0.016(3) 0.036(3) -0.009(3)
C8 0.065(4) 0.036(3) 0.126(5) 0.000(3) 0.044(4) 0.000(3)
C9 0.051(3) 0.042(3) 0.086(4) 0.005(2) 0.027(3) 0.004(2)
C10 0.038(2) 0.041(3) 0.041(3) 0.003(2) 0.012(2) -0.0051(19)
C11 0.039(2) 0.046(3) 0.056(3) 0.003(2) 0.018(2) -0.005(2)
C12 0.046(3) 0.059(3) 0.052(3) 0.009(2) 0.018(2) 0.003(2)
C13 0.037(2) 0.056(3) 0.037(3) 0.005(2) 0.011(2) -0.004(2)
C14 0.069(3) 0.049(3) 0.092(4) -0.001(3) 0.035(3) -0.021(3)
C15 0.118(5) 0.074(4) 0.106(5) -0.016(4) 0.066(4) -0.034(4)
C16 0.044(3) 0.108(5) 0.057(4) 0.010(3) -0.003(3) -0.010(3)
C17 0.070(4) 0.130(6) 0.105(6) -0.020(4) 0.001(4) -0.013(5)
C18 0.035(2) 0.050(3) 0.049(3) 0.008(2) 0.017(2) 0.006(2)
C19 0.046(3) 0.060(3) 0.077(4) 0.014(3) 0.026(3) 0.024(3)
C20 0.038(3) 0.073(4) 0.071(4) 0.010(3) 0.014(3) 0.005(3)
C21 0.037(2) 0.047(3) 0.051(3) -0.001(2) 0.011(2) 0.000(2)
C22 0.067(4) 0.065(4) 0.145(7) -0.019(3) 0.023(4) -0.037(4)
C23 0.068(5) 0.105(6) 0.203(9) -0.009(5) 0.019(5) 0.021(6)
C24 0.088(5) 0.091(5) 0.150(7) -0.004(4) 0.027(5) -0.002(5)
C25 0.119(7) 0.102(6) 0.170(9) -0.009(5) -0.022(6) -0.002(6)

loop_
_atom_type_symbol
_atom_type_description
_atom_type_scat_dispersion_real
_atom_type_scat_dispersion_imag
_atom_type_scat_source
C C 0.0033 0.0016 'International Tables Vol C Tables 4.2.6.8 and 6.1.1.4'
H H 0.0000 0.0000 'International Tables Vol C Tables 4.2.6.8 and 6.1.1.4'
Cl Cl 0.1484 0.1585 'International Tables Vol C Tables 4.2.6.8 and 6.1.1.4'
F F 0.0171 0.0103 'International Tables Vol C Tables 4.2.6.8 and 6.1.1.4'
N N 0.0061 0.0033 'International Tables Vol C Tables 4.2.6.8 and 6.1.1.4'
O O 0.0106 0.0060 'International Tables Vol C Tables 4.2.6.8 and 6.1.1.4'
S S 0.1246 0.1234 'International Tables Vol C Tables 4.2.6.8 and 6.1.1.4'

loop_
_geom_angle_atom_site_label_1
_geom_angle_atom_site_label_2
_geom_angle_atom_site_label_3
_geom_angle
C21 O4 C22 116.5(4)
C5 N1 C1 118.9(3)
C5 N1 C18 119.8(3)
C1 N1 C18 121.3(3)
C12 N2 C11 124.5(4)
C12 N2 C14 120.0(4)
C11 N2 C14 115.5(4)
C12 N3 C13 124.3(4)
C12 N3 C16 119.1(4)
C13 N3 C16 116.6(4)
N1 C1 C6 119.4(4)
N1 C1 C2 119.8(4)
C6 C1 C2 120.8(4)
C9 C2 C1 117.2(4)
C9 C2 C3 122.0(4)
C1 C2 C3 120.8(4)
C4 C3 C2 115.8(3)
C4 C3 C10 122.8(4)
C2 C3 C10 121.3(4)
C5 C4 C3 120.2(4)
C5 C4 C21 116.0(4)
C3 C4 C21 123.3(4)
N1 C5 C4 124.1(4)
N1 C5 H5A 117.9
C4 C5 H5A 117.9
C7 C6 C1 119.6(4)
C7 C6 H6A 120.2
C1 C6 H6A 120.2
C6 C7 C8 119.6(5)
C6 C7 Cl1 120.5(4)
C8 C7 Cl1 119.9(4)
F1 C8 C9 119.8(5)
F1 C8 C7 118.3(5)
C9 C8 C7 121.9(5)
C8 C9 C2 120.9(4)
C8 C9 H9A 119.6
C2 C9 H9A 119.6
C13 C10 C11 119.8(4)
C13 C10 C3 119.5(4)
C11 C10 C3 120.5(4)
O1 C11 C10 125.3(4)
O1 C11 N2 118.0(4)
C10 C11 N2 116.8(4)
N2 C12 N3 116.2(4)
N2 C12 S1 122.2(4)
N3 C12 S1 121.7(4)
O2 C13 N3 117.9(4)
O2 C13 C10 124.4(4)
N3 C13 C10 117.8(4)
C15 C14 N2 112.8(4)
C15 C14 H14A 109.0
N2 C14 H14A 109.0
C15 C14 H14B 109.0
N2 C14 H14B 109.0
H14A C14 H14B 107.8
C14 C15 H15A 109.5
C14 C15 H15B 109.5
H15A C15 H15B 109.5
C14 C15 H15C 109.5
H15A C15 H15C 109.5
H15B C15 H15C 109.5
N3 C16 C17 111.4(5)
N3 C16 H16A 109.4
C17 C16 H16A 109.4
N3 C16 H16B 109.4
C17 C16 H16B 109.4
H16A C16 H16B 108.0
C16 C17 H17A 109.5
C16 C17 H17B 109.5
H17A C17 H17B 109.5
C16 C17 H17C 109.5
H17A C17 H17C 109.5
H17B C17 H17C 109.5
N1 C18 C20 119.5(4)
N1 C18 C19 118.6(4)
C20 C18 C19 59.5(3)
N1 C18 H18A 115.9
C20 C18 H18A 115.9
C19 C18 H18A 115.9
C20 C19 C18 59.9(3)
C20 C19 H19A 117.8
C18 C19 H19A 117.8
C20 C19 H19B 117.8
C18 C19 H19B 117.8
H19A C19 H19B 114.9
C19 C20 C18 60.6(3)
C19 C20 H20A 117.7
C18 C20 H20A 117.7
C19 C20 H20B 117.7
C18 C20 H20B 117.7
H20A C20 H20B 114.8
O3 C21 O4 125.1(4)
O3 C21 C4 123.4(4)
O4 C21 C4 111.3(4)
C23 C22 O4 113.5(6)
C23 C22 H22A 108.9
O4 C22 H22A 108.9
C23 C22 H22B 108.9
O4 C22 H22B 108.9
H22A C22 H22B 107.7
C22 C23 C24 117.0(8)
C22 C23 H23A 108.1
C24 C23 H23A 108.1
C22 C23 H23B 108.1
C24 C23 H23B 108.1
H23A C23 H23B 107.3
C23 C24 C25 112.8(7)
C23 C24 H24A 109.0
C25 C24 H24A 109.0
C23 C24 H24B 109.0
C25 C24 H24B 109.0
H24A C24 H24B 107.8
C24 C25 Cl2 113.3(6)
C24 C25 H25A 108.9
Cl2 C25 H25A 108.9
C24 C25 H25B 108.9
Cl2 C25 H25B 108.9
H25A C25 H25B 107.7

loop_
_geom_bond_atom_site_label_1
_geom_bond_atom_site_label_2
_geom_bond_distance
S1 C12 1.665(5)
Cl1 C7 1.717(5)
Cl2 C25 1.725(7)
F1 C8 1.341(6)
O1 C11 1.231(5)
O2 C13 1.229(5)
O3 C21 1.208(5)
O4 C21 1.340(5)
O4 C22 1.451(6)
N1 C5 1.326(5)
N1 C1 1.375(5)
N1 C18 1.458(5)
N2 C12 1.352(6)
N2 C11 1.429(5)
N2 C14 1.491(6)
N3 C12 1.379(6)
N3 C13 1.406(5)
N3 C16 1.477(6)
C1 C6 1.409(6)
C1 C2 1.415(5)
C2 C9 1.404(6)
C2 C3 1.441(5)
C3 C4 1.391(6)
C3 C10 1.449(5)
C4 C5 1.390(5)
C4 C21 1.486(6)
C5 H5A 0.9300
C6 C7 1.361(7)
C6 H6A 0.9300
C7 C8 1.396(7)
C8 C9 1.348(7)
C9 H9A 0.9300
C10 C13 1.406(6)
C10 C11 1.418(6)
C14 C15 1.481(8)
C14 H14A 0.9700
C14 H14B 0.9700
C15 H15A 0.9600
C15 H15B 0.9600
C15 H15C 0.9600
C16 C17 1.479(8)
C16 H16A 0.9700
C16 H16B 0.9700
C17 H17A 0.9600
C17 H17B 0.9600
C17 H17C 0.9600
C18 C20 1.469(6)
C18 C19 1.479(6)
C18 H18A 0.9800
C19 C20 1.462(7)
C19 H19A 0.9700
C19 H19B 0.9700
C20 H20A 0.9700
C20 H20B 0.9700
C22 C23 1.402(9)
C22 H22A 0.9700
C22 H22B 0.9700
C23 C24 1.484(10)
C23 H23A 0.9700
C23 H23B 0.9700
C24 C25 1.544(10)
C24 H24A 0.9700
C24 H24B 0.9700
C25 H25A 0.9700
C25 H25B 0.9700

loop_
_geom_hbond_atom_site_label_D
_geom_hbond_atom_site_label_H
_geom_hbond_atom_site_label_A
_geom_hbond_site_symmetry_A
_geom_hbond_distance_DH
_geom_hbond_distance_HA
_geom_hbond_distance_DA
_geom_hbond_angle_DHA
_geom_hbond_publ_flag
C18 H18A O2 2_555 0.98 2.32 3.014(6) 127 yes
C20 H20A O3 5_565 0.97 2.56 3.233(6) 126 yes
C25 H25A F1 1_565 0.97 2.51 3.371(10) 148 yes

loop_
_geom_torsion_atom_site_label_1
_geom_torsion_atom_site_label_2
_geom_torsion_atom_site_label_3
_geom_torsion_atom_site_label_4
_geom_torsion
C5 N1 C1 C6 175.2(4)
C18 N1 C1 C6 -2.4(6)
C5 N1 C1 C2 -3.3(6)
C18 N1 C1 C2 179.1(4)
N1 C1 C2 C9 175.0(4)
C6 C1 C2 C9 -3.5(6)
N1 C1 C2 C3 -1.8(6)
C6 C1 C2 C3 179.7(4)
C9 C2 C3 C4 -171.0(4)
C1 C2 C3 C4 5.6(6)
C9 C2 C3 C10 7.2(6)
C1 C2 C3 C10 -176.3(4)
C2 C3 C4 C5 -4.6(6)
C10 C3 C4 C5 177.3(4)
C2 C3 C4 C21 -176.7(4)
C10 C3 C4 C21 5.2(6)
C1 N1 C5 C4 4.5(6)
C18 N1 C5 C4 -177.9(4)
C3 C4 C5 N1 -0.3(6)
C21 C4 C5 N1 172.3(4)
N1 C1 C6 C7 -176.7(5)
C2 C1 C6 C7 1.8(7)
C1 C6 C7 C8 -0.2(9)
C1 C6 C7 Cl1 178.2(4)
C6 C7 C8 F1 179.6(5)
Cl1 C7 C8 F1 1.2(8)
C6 C7 C8 C9 0.5(10)
Cl1 C7 C8 C9 -178.0(5)
F1 C8 C9 C2 178.6(5)
C7 C8 C9 C2 -2.3(9)
C1 C2 C9 C8 3.8(7)
C3 C2 C9 C8 -179.5(5)
C4 C3 C10 C13 43.7(6)
C2 C3 C10 C13 -134.2(4)
C4 C3 C10 C11 -132.7(5)
C2 C3 C10 C11 49.3(6)
C13 C10 C11 O1 -169.4(5)
C3 C10 C11 O1 7.0(7)
C13 C10 C11 N2 9.3(6)
C3 C10 C11 N2 -174.3(4)
C12 N2 C11 O1 171.1(5)
C14 N2 C11 O1 -8.3(6)
C12 N2 C11 C10 -7.7(6)
C14 N2 C11 C10 173.0(4)
C11 N2 C12 N3 1.1(7)
C14 N2 C12 N3 -179.6(4)
C11 N2 C12 S1 -177.9(3)
C14 N2 C12 S1 1.4(6)
C13 N3 C12 N2 4.1(7)
C16 N3 C12 N2 -175.3(4)
C13 N3 C12 S1 -176.8(4)
C16 N3 C12 S1 3.7(7)
C12 N3 C13 O2 177.8(4)
C16 N3 C13 O2 -2.7(6)
C12 N3 C13 C10 -2.3(7)
C16 N3 C13 C10 177.1(4)
C11 C10 C13 O2 175.2(4)
C3 C10 C13 O2 -1.3(7)
C11 C10 C13 N3 -4.7(6)
C3 C10 C13 N3 178.8(4)
C12 N2 C14 C15 -87.5(6)
C11 N2 C14 C15 91.9(6)
C12 N3 C16 C17 92.7(6)
C13 N3 C16 C17 -86.8(6)
C5 N1 C18 C20 117.2(5)
C1 N1 C18 C20 -65.2(5)
C5 N1 C18 C19 48.1(6)
C1 N1 C18 C19 -134.3(5)
N1 C18 C19 C20 109.3(5)
N1 C18 C20 C19 -107.7(4)
C22 O4 C21 O3 -8.1(7)
C22 O4 C21 C4 176.5(4)
C5 C4 C21 O3 -123.8(5)
C3 C4 C21 O3 48.6(7)
C5 C4 C21 O4 51.7(5)
C3 C4 C21 O4 -135.9(4)
C21 O4 C22 C23 102.8(7)
O4 C22 C23 C24 55.7(10)
C22 C23 C24 C25 178.9(7)
C23 C24 C25 Cl2 -76.6(9)
